data_4084361
loop_
_publ_author_name
'Kalman, Steven E.'
'Gunnoe, T. Brent'
'Sabat, Michal'

_publ_section_title
;
 Formation of Hydroxyindenyl and Vinylidene Ligands by Reaction of
 Internal Alkynes with Cp*Fe(CO)(NCMe)Ph
;
_journal_issue 19
_journal_name_full Organometallics
_journal_page_first 5457
_journal_paper_doi 10.1021/om500748v
_journal_volume 33
_journal_year 2014
_chemical_formula_sum 'C25 H38 Fe O Si2'
_chemical_formula_weight 466.58
_chemical_name_systematic
; 
 ? 
;
_space_group_crystal_system monoclinic
_space_group_IT_number 14
_space_group_name_Hall '-P 2ybc'
_space_group_name_H-M_alt 'P 1 21/c 1'
_symmetry_space_group_name_Hall '-P 2ybc'
_symmetry_space_group_name_H-M 'P 1 21/c 1'
_atom_sites_solution_hydrogens geom
_audit_creation_method SHELXL-2013
_cell_angle_alpha 90
_cell_angle_beta 118.007(7)
_cell_angle_gamma 90
_cell_formula_units_Z 8
_cell_length_a 18.407(9)
_cell_length_b 18.427(9)
_cell_length_c 17.500(9)
_cell_measurement_reflns_used 9890
_cell_measurement_temperature 203(2)
_cell_measurement_theta_max 29.78
_cell_measurement_theta_min 3.34
_cell_volume 5241(5)
_computing_cell_refinement 'Bruker SAINT'
_computing_data_collection 'Bruker APEX2'
_computing_data_reduction 'Bruker SAINT'
_computing_molecular_graphics 'Bruker SHELXTL'
_computing_publication_material 'Bruker SHELXTL'
_computing_structure_refinement 'SHELXL-2013 (Sheldrick, 2013)'
_computing_structure_solution 'SHELXS-97 (Sheldrick 2008)'
_diffrn_ambient_temperature 203(2)
_diffrn_measured_fraction_theta_full 0.930
_diffrn_measured_fraction_theta_max 0.936
_diffrn_measurement_device_type 'Bruker APEX-II CCD'
_diffrn_measurement_method '\f and \w scans'
_diffrn_radiation_type MoK\a
_diffrn_radiation_wavelength 0.71073
_diffrn_reflns_av_R_equivalents 0.0864
_diffrn_reflns_av_unetI/netI 0.0730
_diffrn_reflns_Laue_measured_fraction_full 0.930
_diffrn_reflns_Laue_measured_fraction_max 0.936
_diffrn_reflns_limit_h_max 23
_diffrn_reflns_limit_h_min -23
_diffrn_reflns_limit_k_max 23
_diffrn_reflns_limit_k_min -23
_diffrn_reflns_limit_l_max 21
_diffrn_reflns_limit_l_min -21
_diffrn_reflns_number 58643
_diffrn_reflns_point_group_measured_fraction_full 0.930
_diffrn_reflns_point_group_measured_fraction_max 0.936
_diffrn_reflns_theta_full 25.242
_diffrn_reflns_theta_max 26.372
_diffrn_reflns_theta_min 3.343
_exptl_absorpt_coefficient_mu 0.680
_exptl_absorpt_correction_T_max 0.7460
_exptl_absorpt_correction_T_min 0.6280
_exptl_absorpt_correction_type empirical
_exptl_absorpt_process_details 'Bruker SADABS'
_exptl_crystal_colour yellow
_exptl_crystal_density_diffrn 1.183
_exptl_crystal_density_meas ?
_exptl_crystal_density_method 'not measured'
_exptl_crystal_description plate
_exptl_crystal_F_000 2000
_exptl_crystal_size_max 0.460
_exptl_crystal_size_mid 0.420
_exptl_crystal_size_min 0.080
_refine_diff_density_max 0.683
_refine_diff_density_min -0.537
_refine_diff_density_rms 0.121
_refine_ls_extinction_coef none
_refine_ls_extinction_method none
_refine_ls_goodness_of_fit_ref 1.111
_refine_ls_hydrogen_treatment constr
_refine_ls_matrix_type full
_refine_ls_number_parameters 545
_refine_ls_number_reflns 10024
_refine_ls_number_restraints 194
_refine_ls_restrained_S_all 1.100
_refine_ls_R_factor_all 0.1262
_refine_ls_R_factor_gt 0.0875
_refine_ls_shift/su_max 0.001
_refine_ls_shift/su_mean 0.000
_refine_ls_structure_factor_coef Fsqd
_refine_ls_weighting_details 'w=1/[\s^2^(Fo^2^)+13.7901P] where P=(Fo^2^+2Fc^2^)/3'
_refine_ls_weighting_scheme calc
_refine_ls_wR_factor_gt 0.2895
_refine_ls_wR_factor_ref 0.3040
_reflns_Friedel_coverage 0.000
_reflns_number_gt 6597
_reflns_number_total 10024
_reflns_threshold_expression 'I > 2\s(I)'
_cod_data_source_file om500748v_si_002.cif
_cod_data_source_block C25H38OSi2Fe
_cod_depositor_comments
;Adding full bibliography for 4084360--4084361.cif.

The following automatic conversions were performed:

'_exptl_crystal_density_meas' value 'not measured' was changed to '?'
- the value is perceived as not measured.

Automatic conversion script
Id: cif_fix_values 3008 2015-01-20 13:52:24Z robertas 
;
_cod_original_cell_volume 5241(4)
_cod_database_code 4084361
_shelx_space_group_comment
; 
The symmetry employed for this shelxl refinement is uniquely defined 
by the following loop, which should always be used as a source of 
symmetry information in preference to the above space-group names. 
They are only intended as comments. 
;
_shelx_estimated_absorpt_t_min 0.745
_shelx_estimated_absorpt_t_max 0.948

loop_
_space_group_symop_operation_xyz
'x, y, z'
'-x, y+1/2, -z+1/2'
'-x, -y, -z'
'x, -y-1/2, z-1/2'

loop_
_atom_site_label
_atom_site_type_symbol
_atom_site_fract_x
_atom_site_fract_y
_atom_site_fract_z
_atom_site_U_iso_or_equiv
_atom_site_adp_type
_atom_site_occupancy
_atom_site_site_symmetry_order
_atom_site_calc_flag
_atom_site_refinement_flags_posn
_atom_site_refinement_flags_adp
Fe1 Fe 0.72374(8) 0.75613(7) 0.37334(8) 0.0235(3) Uani 1 1 d . U
Fe2 Fe 0.27522(8) 0.74419(7) 0.90049(7) 0.0235(3) Uani 1 1 d . U
Si1 Si 0.6419(2) 0.55139(17) 0.2554(3) 0.0499(9) Uani 1 1 d . U
Si2 Si 0.84009(19) 0.72928(16) 0.50327(17) 0.0347(6) Uani 1 1 d . U
Si3 Si 0.3422(2) 0.95165(17) 0.8571(3) 0.0494(9) Uani 1 1 d . U
Si4 Si 0.15795(18) 0.76417(16) 0.91584(18) 0.0335(6) Uani 1 1 d . U
O1 O 0.6378(6) 0.7101(5) 0.4661(6) 0.061(2) Uani 1 1 d . U
O2 O 0.3564(6) 0.7934(6) 1.0762(5) 0.062(3) Uani 1 1 d . U
C1 C 0.7370(6) 0.6685(5) 0.3445(6) 0.0259(17) Uani 1 1 d . U
C2 C 0.7405(6) 0.6035(5) 0.3186(6) 0.0304(18) Uani 1 1 d . U
C3 C 0.8193(6) 0.5698(5) 0.3319(6) 0.0308(19) Uani 1 1 d . U
C4 C 0.8621(7) 0.5974(6) 0.2904(7) 0.036(2) Uani 1 1 d . U
H4 H 0.8400 0.6365 0.2517 0.044 Uiso 1 1 calc R U
C5 C 0.9371(7) 0.5676(6) 0.3058(8) 0.045(2) Uani 1 1 d . U
H5 H 0.9662 0.5872 0.2785 0.054 Uiso 1 1 calc R U
C6 C 0.9682(7) 0.5105(6) 0.3600(7) 0.043(2) Uani 1 1 d . U
H6 H 1.0185 0.4902 0.3692 0.052 Uiso 1 1 calc R U
C7 C 0.9284(7) 0.4820(6) 0.4013(7) 0.038(2) Uani 1 1 d . U
H7 H 0.9517 0.4427 0.4393 0.046 Uiso 1 1 calc R U
C8 C 0.8538(7) 0.5100(5) 0.3882(6) 0.034(2) Uani 1 1 d . U
H8 H 0.8262 0.4895 0.4165 0.041 Uiso 1 1 calc R U
C9 C 0.5547(8) 0.6024(8) 0.2514(11) 0.065(4) Uani 1 1 d . U
H9A H 0.5036 0.5796 0.2105 0.098 Uiso 1 1 calc R U
H9B H 0.5563 0.6518 0.2334 0.098 Uiso 1 1 calc R U
H9C H 0.5579 0.6026 0.3084 0.098 Uiso 1 1 calc R U
C10 C 0.6246(10) 0.5377(10) 0.1436(10) 0.083(5) Uani 1 1 d . U
H10A H 0.6112 0.5838 0.1133 0.125 Uiso 1 1 calc R U
H10B H 0.5795 0.5040 0.1139 0.125 Uiso 1 1 calc R U
H10C H 0.6741 0.5182 0.1449 0.125 Uiso 1 1 calc R U
C11 C 0.6507(12) 0.4601(8) 0.3044(15) 0.103(6) Uani 1 1 d . U
H11A H 0.6791 0.4643 0.3669 0.155 Uiso 1 1 calc R U
H11B H 0.6814 0.4282 0.2859 0.155 Uiso 1 1 calc R U
H11C H 0.5962 0.4403 0.2858 0.155 Uiso 1 1 calc R U
C12 C 0.9380(7) 0.7276(8) 0.4953(8) 0.054(3) Uani 1 1 d . U
H12A H 0.9836 0.7164 0.5515 0.080 Uiso 1 1 calc R U
H12B H 0.9468 0.7747 0.4763 0.080 Uiso 1 1 calc R U
H12C H 0.9341 0.6909 0.4538 0.080 Uiso 1 1 calc R U
C13 C 0.8353(9) 0.6382(7) 0.5496(8) 0.054(3) Uani 1 1 d . U
H13A H 0.8153 0.6021 0.5039 0.080 Uiso 1 1 calc R U
H13B H 0.7983 0.6410 0.5748 0.080 Uiso 1 1 calc R U
H13C H 0.8899 0.6247 0.5940 0.080 Uiso 1 1 calc R U
C14 C 0.8534(9) 0.7952(7) 0.5924(7) 0.053(3) Uani 1 1 d . U
H14A H 0.8954 0.7771 0.6476 0.080 Uiso 1 1 calc R U
H14B H 0.8018 0.8000 0.5942 0.080 Uiso 1 1 calc R U
H14C H 0.8700 0.8422 0.5809 0.080 Uiso 1 1 calc R U
C15 C 0.6742(7) 0.7276(6) 0.4310(7) 0.036(2) Uani 1 1 d . U
C16 C 0.6868(7) 0.8655(5) 0.3612(7) 0.036(2) Uani 1 1 d . U
C17 C 0.6326(7) 0.8259(5) 0.2868(7) 0.038(2) Uani 1 1 d . U
C18 C 0.6779(7) 0.8002(5) 0.2475(6) 0.036(2) Uani 1 1 d . U
C19 C 0.7622(6) 0.8213(5) 0.2988(6) 0.0304(18) Uani 1 1 d . U
C20 C 0.7660(7) 0.8641(5) 0.3681(6) 0.0323(19) Uani 1 1 d . U
C21 C 0.6607(11) 0.9061(7) 0.4194(10) 0.066(4) Uani 1 1 d . U
H22A H 0.6250 0.8755 0.4322 0.099 Uiso 1 1 calc R U
H22B H 0.6315 0.9499 0.3904 0.099 Uiso 1 1 calc R U
H22C H 0.7091 0.9190 0.4728 0.099 Uiso 1 1 calc R U
C22 C 0.5409(8) 0.8201(9) 0.2526(11) 0.074(4) Uani 1 1 d . U
H23A H 0.5186 0.7851 0.2057 0.111 Uiso 1 1 calc R U
H23B H 0.5158 0.8671 0.2314 0.111 Uiso 1 1 calc R U
H23C H 0.5294 0.8044 0.2987 0.111 Uiso 1 1 calc R U
C23 C 0.6470(11) 0.7591(7) 0.1640(7) 0.068(4) Uani 1 1 d . U
H24A H 0.6845 0.7196 0.1711 0.102 Uiso 1 1 calc R U
H24B H 0.6436 0.7915 0.1188 0.102 Uiso 1 1 calc R U
H24C H 0.5928 0.7395 0.1483 0.102 Uiso 1 1 calc R U
C24 C 0.8293(9) 0.8107(7) 0.2762(9) 0.055(3) Uani 1 1 d . U
H25A H 0.8378 0.8553 0.2521 0.083 Uiso 1 1 calc R U
H25B H 0.8146 0.7721 0.2339 0.083 Uiso 1 1 calc R U
H25C H 0.8794 0.7979 0.3278 0.083 Uiso 1 1 calc R U
C25 C 0.8375(9) 0.9098(7) 0.4266(8) 0.057(4) Uani 1 1 d . U
H26A H 0.8434 0.9500 0.3941 0.086 Uiso 1 1 calc R U
H26B H 0.8872 0.8807 0.4506 0.086 Uiso 1 1 calc R U
H26C H 0.8284 0.9286 0.4732 0.086 Uiso 1 1 calc R U
C26 C 0.2553(6) 0.8308(5) 0.8558(5) 0.0250(17) Uani 1 1 d . U
C27 C 0.2471(6) 0.8962(5) 0.8243(6) 0.0292(18) Uani 1 1 d . U
C28 C 0.1656(6) 0.9275(5) 0.7582(6) 0.0287(18) Uani 1 1 d . U
C29 C 0.1272(7) 0.8994(6) 0.6748(7) 0.043(2) Uani 1 1 d . U
H30 H 0.1515 0.8605 0.6605 0.051 Uiso 1 1 calc R U
C30 C 0.0550(8) 0.9274(7) 0.6136(8) 0.055(3) Uani 1 1 d . U
H31 H 0.0302 0.9073 0.5577 0.065 Uiso 1 1 calc R U
C31 C 0.0172(7) 0.9848(7) 0.6317(8) 0.048(3) Uani 1 1 d . U
H32 H -0.0335 1.0031 0.5893 0.058 Uiso 1 1 calc R U
C32 C 0.0563(7) 1.0147(6) 0.7141(8) 0.042(2) Uani 1 1 d . U
H33 H 0.0328 1.0548 0.7274 0.051 Uiso 1 1 calc R U
C33 C 0.1301(7) 0.9856(6) 0.7772(7) 0.035(2) Uani 1 1 d . U
H34 H 0.1557 1.0058 0.8331 0.042 Uiso 1 1 calc R U
C34 C 0.3298(10) 1.0415(7) 0.8986(13) 0.085(5) Uani 1 1 d . U
H35A H 0.3080 1.0345 0.9390 0.128 Uiso 1 1 calc R U
H35B H 0.2921 1.0713 0.8506 0.128 Uiso 1 1 calc R U
H35C H 0.3828 1.0655 0.9279 0.128 Uiso 1 1 calc R U
C35 C 0.3559(11) 0.9657(10) 0.7585(13) 0.088(5) Uani 1 1 d . U
H36A H 0.3965 1.0034 0.7699 0.133 Uiso 1 1 calc R U
H36B H 0.3038 0.9801 0.7103 0.133 Uiso 1 1 calc R U
H36C H 0.3744 0.9208 0.7443 0.133 Uiso 1 1 calc R U
C36 C 0.4327(8) 0.9049(7) 0.9403(10) 0.069(4) Uani 1 1 d . U
H37A H 0.4289 0.9029 0.9937 0.104 Uiso 1 1 calc R U
H37B H 0.4820 0.9311 0.9501 0.104 Uiso 1 1 calc R U
H37C H 0.4350 0.8560 0.9211 0.104 Uiso 1 1 calc R U
C37 C 0.1554(9) 0.8547(7) 0.9630(8) 0.050(3) Uani 1 1 d . U
H38A H 0.1042 0.8598 0.9658 0.075 Uiso 1 1 calc R U
H38B H 0.1592 0.8929 0.9268 0.075 Uiso 1 1 calc R U
H38C H 0.2014 0.8585 1.0208 0.075 Uiso 1 1 calc R U
C38 C 0.1507(9) 0.6975(7) 0.9939(9) 0.056(3) Uani 1 1 d . U
H40A H 0.2019 0.6975 1.0476 0.084 Uiso 1 1 calc R U
H40B H 0.1405 0.6492 0.9688 0.084 Uiso 1 1 calc R U
H40C H 0.1059 0.7114 1.0054 0.084 Uiso 1 1 calc R U
C39 C 0.0583(7) 0.7590(7) 0.8112(8) 0.051(3) Uani 1 1 d . U
H39A H 0.0123 0.7653 0.8231 0.076 Uiso 1 1 calc R U
H39B H 0.0542 0.7121 0.7843 0.076 Uiso 1 1 calc R U
H39C H 0.0572 0.7971 0.7723 0.076 Uiso 1 1 calc R U
C40 C 0.3234(7) 0.7741(6) 1.0061(6) 0.036(2) Uani 1 1 d . U
C41 C 0.2424(7) 0.6780(5) 0.7903(6) 0.0318(18) Uani 1 1 d . U
C42 C 0.2406(7) 0.6344(5) 0.8563(6) 0.0336(19) Uani 1 1 d . U
C43 C 0.3207(7) 0.6375(5) 0.9280(6) 0.0347(19) Uani 1 1 d . U
C44 C 0.3714(7) 0.6792(5) 0.9057(7) 0.0352(19) Uani 1 1 d . U
C45 C 0.3242(7) 0.7049(5) 0.8211(6) 0.0321(19) Uani 1 1 d . U
C46 C 0.1738(8) 0.6867(6) 0.7002(6) 0.047(3) Uani 1 1 d . U
H47A H 0.1742 0.6461 0.6650 0.070 Uiso 1 1 calc R U
H47B H 0.1810 0.7316 0.6757 0.070 Uiso 1 1 calc R U
H47C H 0.1217 0.6878 0.7014 0.070 Uiso 1 1 calc R U
C47 C 0.1720(8) 0.5846(6) 0.8453(9) 0.051(3) Uani 1 1 d . U
H48A H 0.1202 0.6108 0.8181 0.076 Uiso 1 1 calc R U
H48B H 0.1816 0.5671 0.9015 0.076 Uiso 1 1 calc R U
H48C H 0.1697 0.5438 0.8092 0.076 Uiso 1 1 calc R U
C48 C 0.3469(9) 0.5965(7) 1.0118(8) 0.054(3) Uani 1 1 d . U
H49A H 0.3586 0.5465 1.0043 0.082 Uiso 1 1 calc R U
H49B H 0.3030 0.5979 1.0276 0.082 Uiso 1 1 calc R U
H49C H 0.3959 0.6188 1.0572 0.082 Uiso 1 1 calc R U
C49 C 0.4631(8) 0.6914(8) 0.9619(9) 0.058(3) Uani 1 1 d . U
H50A H 0.4813 0.7303 0.9378 0.087 Uiso 1 1 calc R U
H50B H 0.4926 0.6472 0.9639 0.087 Uiso 1 1 calc R U
H50C H 0.4738 0.7043 1.0200 0.087 Uiso 1 1 calc R U
C50 C 0.3525(8) 0.7475(7) 0.7673(8) 0.050(3) Uani 1 1 d . U
H51A H 0.4061 0.7683 0.8043 0.075 Uiso 1 1 calc R U
H51B H 0.3135 0.7861 0.7377 0.075 Uiso 1 1 calc R U
H51C H 0.3561 0.7157 0.7250 0.075 Uiso 1 1 calc R U

loop_
_atom_site_aniso_label
_atom_site_aniso_U_11
_atom_site_aniso_U_22
_atom_site_aniso_U_33
_atom_site_aniso_U_23
_atom_site_aniso_U_13
_atom_site_aniso_U_12
Fe1 0.0258(7) 0.0246(6) 0.0223(6) -0.0009(5) 0.0132(5) -0.0013(5)
Fe2 0.0261(7) 0.0244(6) 0.0186(6) -0.0005(5) 0.0092(5) 0.0002(5)
Si1 0.0362(18) 0.0321(15) 0.071(2) -0.0108(15) 0.0163(16) -0.0056(13)
Si2 0.0370(16) 0.0394(15) 0.0235(12) 0.0029(11) 0.0107(11) 0.0021(12)
Si3 0.0295(16) 0.0311(15) 0.078(2) 0.0094(15) 0.0173(16) -0.0008(12)
Si4 0.0329(15) 0.0400(15) 0.0328(13) 0.0013(11) 0.0196(12) 0.0016(12)
O1 0.069(6) 0.072(6) 0.067(6) 0.011(5) 0.053(5) 0.000(5)
O2 0.059(6) 0.086(7) 0.026(4) -0.018(4) 0.008(4) -0.002(5)
C1 0.025(5) 0.028(3) 0.025(4) 0.004(3) 0.012(4) -0.001(3)
C2 0.032(4) 0.027(4) 0.032(5) 0.000(3) 0.015(4) -0.001(3)
C3 0.035(5) 0.026(4) 0.032(5) -0.005(3) 0.017(4) -0.001(4)
C4 0.038(6) 0.032(5) 0.044(6) 0.000(4) 0.024(5) -0.003(4)
C5 0.040(6) 0.042(6) 0.062(7) -0.009(5) 0.031(6) -0.006(5)
C6 0.031(6) 0.043(6) 0.050(6) -0.016(4) 0.015(5) -0.002(4)
C7 0.035(6) 0.035(5) 0.037(5) -0.006(4) 0.011(4) 0.005(4)
C8 0.037(5) 0.032(5) 0.033(5) 0.003(4) 0.017(4) 0.001(4)
C9 0.038(6) 0.066(8) 0.090(10) -0.013(7) 0.029(7) -0.004(6)
C10 0.046(9) 0.104(12) 0.072(7) -0.048(8) 0.005(7) -0.003(8)
C11 0.071(12) 0.045(7) 0.166(16) 0.014(9) 0.033(12) -0.021(6)
C12 0.032(5) 0.072(8) 0.048(7) 0.006(6) 0.012(5) 0.006(6)
C13 0.070(9) 0.048(6) 0.037(6) 0.015(5) 0.021(6) 0.008(6)
C14 0.064(9) 0.058(7) 0.030(5) -0.007(5) 0.017(5) -0.004(6)
C15 0.040(5) 0.038(5) 0.037(5) 0.000(4) 0.025(4) -0.003(4)
C16 0.045(5) 0.024(4) 0.045(5) 0.000(4) 0.027(4) 0.005(4)
C17 0.026(4) 0.030(5) 0.049(5) 0.008(4) 0.011(4) 0.003(4)
C18 0.047(5) 0.029(5) 0.026(4) 0.004(3) 0.012(4) -0.001(4)
C19 0.035(5) 0.029(4) 0.032(4) 0.006(3) 0.020(4) 0.001(4)
C20 0.036(5) 0.026(4) 0.030(4) 0.001(3) 0.012(4) -0.004(4)
C21 0.101(12) 0.043(6) 0.088(9) 0.001(6) 0.073(10) 0.017(7)
C22 0.026(5) 0.068(9) 0.105(12) 0.019(8) 0.013(6) 0.008(6)
C23 0.107(12) 0.053(7) 0.026(5) -0.005(5) 0.016(6) -0.021(8)
C24 0.077(8) 0.042(6) 0.078(9) 0.016(6) 0.062(8) 0.008(6)
C25 0.061(8) 0.039(6) 0.052(7) -0.001(5) 0.010(6) -0.024(6)
C26 0.024(5) 0.027(3) 0.022(4) -0.004(3) 0.009(4) -0.002(3)
C27 0.031(4) 0.029(4) 0.029(4) 0.001(3) 0.015(4) 0.002(3)
C28 0.024(4) 0.028(4) 0.034(4) 0.004(3) 0.013(3) -0.003(3)
C29 0.045(6) 0.039(6) 0.039(5) -0.003(4) 0.015(4) 0.004(5)
C30 0.049(7) 0.051(7) 0.040(6) -0.002(5) 0.002(5) -0.005(5)
C31 0.030(6) 0.055(7) 0.052(6) 0.013(5) 0.011(5) 0.000(5)
C32 0.027(5) 0.040(6) 0.059(6) 0.010(4) 0.020(5) 0.008(4)
C33 0.036(5) 0.037(5) 0.035(5) -0.001(4) 0.019(4) 0.001(4)
C34 0.052(9) 0.038(6) 0.126(13) -0.014(7) 0.008(9) -0.006(6)
C35 0.077(12) 0.087(11) 0.124(11) 0.045(9) 0.065(10) 0.004(9)
C36 0.031(6) 0.049(7) 0.093(9) 0.008(7) 0.001(6) -0.005(5)
C37 0.059(8) 0.050(6) 0.051(7) -0.001(5) 0.035(6) 0.018(6)
C38 0.063(9) 0.062(7) 0.064(7) 0.016(6) 0.046(7) 0.007(7)
C39 0.029(5) 0.062(7) 0.053(6) 0.001(5) 0.013(4) 0.005(5)
C40 0.037(5) 0.040(5) 0.024(4) -0.002(3) 0.009(4) 0.005(4)
C41 0.038(5) 0.028(4) 0.025(4) -0.006(3) 0.011(4) 0.003(4)
C42 0.038(5) 0.026(4) 0.033(4) -0.006(3) 0.014(4) -0.004(4)
C43 0.043(5) 0.026(4) 0.032(4) 0.003(3) 0.015(4) 0.005(4)
C44 0.036(5) 0.029(5) 0.038(5) -0.002(4) 0.016(4) 0.005(4)
C45 0.039(5) 0.031(5) 0.032(4) -0.002(3) 0.021(4) 0.005(4)
C46 0.057(7) 0.043(6) 0.026(4) -0.008(4) 0.007(4) 0.006(5)
C47 0.049(7) 0.037(6) 0.064(8) -0.005(5) 0.024(6) -0.012(5)
C48 0.072(9) 0.042(6) 0.041(6) 0.015(5) 0.020(6) 0.012(6)
C49 0.032(5) 0.061(8) 0.068(8) 0.008(7) 0.013(5) 0.012(5)
C50 0.068(8) 0.049(6) 0.058(7) 0.005(5) 0.050(7) 0.007(6)

loop_
_atom_type_symbol
_atom_type_description
_atom_type_scat_dispersion_real
_atom_type_scat_dispersion_imag
_atom_type_scat_source
C C 0.0033 0.0016 'International Tables Vol C Tables 4.2.6.8 and 6.1.1.4'
H H 0.0000 0.0000 'International Tables Vol C Tables 4.2.6.8 and 6.1.1.4'
O O 0.0106 0.0060 'International Tables Vol C Tables 4.2.6.8 and 6.1.1.4'
Si Si 0.0817 0.0704 'International Tables Vol C Tables 4.2.6.8 and 6.1.1.4'
Fe Fe 0.3463 0.8444 'International Tables Vol C Tables 4.2.6.8 and 6.1.1.4'

loop_
_geom_angle_atom_site_label_1
_geom_angle_atom_site_label_2
_geom_angle_atom_site_label_3
_geom_angle
C15 Fe1 C1 94.1(5)
C15 Fe1 C17 98.4(5)
C1 Fe1 C17 122.2(4)
C15 Fe1 C16 96.7(5)
C1 Fe1 C16 160.1(4)
C17 Fe1 C16 39.4(4)
C15 Fe1 C18 131.5(5)
C1 Fe1 C18 95.5(4)
C17 Fe1 C18 38.5(4)
C16 Fe1 C18 64.9(4)
C15 Fe1 C19 161.7(5)
C1 Fe1 C19 102.3(4)
C17 Fe1 C19 66.0(4)
C16 Fe1 C19 65.3(4)
C18 Fe1 C19 39.6(4)
C15 Fe1 C20 127.3(4)
C1 Fe1 C20 137.8(4)
C17 Fe1 C20 65.4(4)
C16 Fe1 C20 38.5(4)
C18 Fe1 C20 65.0(4)
C19 Fe1 C20 38.8(4)
C15 Fe1 Si2 82.0(4)
C1 Fe1 Si2 84.1(3)
C17 Fe1 Si2 153.4(3)
C16 Fe1 Si2 114.0(3)
C18 Fe1 Si2 146.3(3)
C19 Fe1 Si2 107.5(3)
C20 Fe1 Si2 93.0(3)
C40 Fe2 C26 94.7(5)
C40 Fe2 C43 96.0(4)
C26 Fe2 C43 159.8(4)
C40 Fe2 C44 97.9(5)
C26 Fe2 C44 122.5(4)
C43 Fe2 C44 38.9(4)
C40 Fe2 C45 130.8(5)
C26 Fe2 C45 94.8(4)
C43 Fe2 C45 65.3(4)
C44 Fe2 C45 38.8(4)
C40 Fe2 C41 160.9(4)
C26 Fe2 C41 102.1(4)
C43 Fe2 C41 65.3(4)
C44 Fe2 C41 65.5(4)
C45 Fe2 C41 39.5(4)
C40 Fe2 C42 127.0(5)
C26 Fe2 C42 137.4(4)
C43 Fe2 C42 38.9(4)
C44 Fe2 C42 65.3(4)
C45 Fe2 C42 65.6(4)
C41 Fe2 C42 38.8(4)
C40 Fe2 Si4 82.1(4)
C26 Fe2 Si4 84.0(3)
C43 Fe2 Si4 114.4(3)
C44 Fe2 Si4 153.3(3)
C45 Fe2 Si4 146.9(3)
C41 Fe2 Si4 108.3(3)
C42 Fe2 Si4 93.2(3)
C9 Si1 C10 108.5(8)
C9 Si1 C11 111.5(9)
C10 Si1 C11 107.4(10)
C9 Si1 C2 110.2(6)
C10 Si1 C2 109.3(7)
C11 Si1 C2 109.8(7)
C12 Si2 C13 105.0(6)
C12 Si2 C14 108.3(6)
C13 Si2 C14 103.3(6)
C12 Si2 Fe1 114.0(4)
C13 Si2 Fe1 113.7(4)
C14 Si2 Fe1 111.8(4)
C36 Si3 C34 109.8(7)
C36 Si3 C27 111.0(6)
C34 Si3 C27 109.7(6)
C36 Si3 C35 109.3(8)
C34 Si3 C35 109.3(9)
C27 Si3 C35 107.7(7)
C37 Si4 C38 103.7(6)
C37 Si4 C39 104.9(6)
C38 Si4 C39 107.6(6)
C37 Si4 Fe2 114.1(5)
C38 Si4 Fe2 111.4(4)
C39 Si4 Fe2 114.3(4)
C2 C1 Fe1 175.3(9)
C1 C2 C3 122.4(9)
C1 C2 Si1 119.0(8)
C3 C2 Si1 118.5(7)
C4 C3 C8 117.9(10)
C4 C3 C2 120.8(9)
C8 C3 C2 121.2(9)
C5 C4 C3 120.5(10)
C6 C5 C4 119.9(11)
C5 C6 C7 121.3(11)
C6 C7 C8 120.7(10)
C7 C8 C3 119.6(10)
O1 C15 Fe1 176.6(11)
C20 C16 C17 108.8(9)
C20 C16 C21 126.6(11)
C17 C16 C21 124.5(12)
C20 C16 Fe1 72.6(6)
C17 C16 Fe1 69.7(6)
C21 C16 Fe1 126.5(8)
C18 C17 C16 107.8(10)
C18 C17 C22 126.9(12)
C16 C17 C22 125.1(12)
C18 C17 Fe1 71.7(6)
C16 C17 Fe1 70.8(6)
C22 C17 Fe1 127.7(9)
C17 C18 C19 108.8(9)
C17 C18 C23 127.8(12)
C19 C18 C23 123.4(11)
C17 C18 Fe1 69.8(6)
C19 C18 Fe1 70.5(5)
C23 C18 Fe1 127.1(8)
C20 C19 C18 106.8(9)
C20 C19 C24 126.2(11)
C18 C19 C24 126.3(10)
C20 C19 Fe1 71.7(5)
C18 C19 Fe1 69.9(5)
C24 C19 Fe1 130.7(7)
C16 C20 C19 107.8(9)
C16 C20 C25 126.4(11)
C19 C20 C25 125.0(11)
C16 C20 Fe1 68.9(6)
C19 C20 Fe1 69.5(5)
C25 C20 Fe1 135.4(8)
C27 C26 Fe2 175.1(9)
C26 C27 C28 123.5(9)
C26 C27 Si3 118.0(8)
C28 C27 Si3 118.4(7)
C33 C28 C29 118.7(10)
C33 C28 C27 121.7(9)
C29 C28 C27 119.6(9)
C30 C29 C28 121.0(11)
C29 C30 C31 121.5(12)
C30 C31 C32 118.1(11)
C31 C32 C33 120.5(11)
C28 C33 C32 120.3(10)
O2 C40 Fe2 178.9(11)
C42 C41 C45 108.2(9)
C42 C41 C46 125.9(10)
C45 C41 C46 125.4(10)
C42 C41 Fe2 72.0(5)
C45 C41 Fe2 70.0(5)
C46 C41 Fe2 129.7(7)
C43 C42 C41 106.6(9)
C43 C42 C47 126.9(10)
C41 C42 C47 125.7(10)
C43 C42 Fe2 68.6(5)
C41 C42 Fe2 69.1(5)
C47 C42 Fe2 135.3(8)
C44 C43 C42 109.1(9)
C44 C43 C48 126.4(11)
C42 C43 C48 124.3(11)
C44 C43 Fe2 70.6(6)
C42 C43 Fe2 72.5(6)
C48 C43 Fe2 126.9(8)
C45 C44 C43 108.4(10)
C45 C44 C49 125.8(11)
C43 C44 C49 125.7(10)
C45 C44 Fe2 70.7(6)
C43 C44 Fe2 70.5(6)
C49 C44 Fe2 126.9(8)
C44 C45 C41 107.6(9)
C44 C45 C50 128.1(11)
C41 C45 C50 124.1(10)
C44 C45 Fe2 70.4(6)
C41 C45 Fe2 70.5(5)
C50 C45 Fe2 128.2(7)

loop_
_geom_bond_atom_site_label_1
_geom_bond_atom_site_label_2
_geom_bond_distance
Fe1 C15 1.728(10)
Fe1 C1 1.744(9)
Fe1 C17 2.091(10)
Fe1 C16 2.106(10)
Fe1 C18 2.116(10)
Fe1 C19 2.124(9)
Fe1 C20 2.153(10)
Fe1 Si2 2.330(3)
Fe2 C40 1.723(10)
Fe2 C26 1.739(9)
Fe2 C43 2.103(10)
Fe2 C44 2.104(11)
Fe2 C45 2.108(10)
Fe2 C41 2.115(9)
Fe2 C42 2.153(10)
Fe2 Si4 2.326(3)
Si1 C9 1.833(14)
Si1 C10 1.846(17)
Si1 C11 1.860(16)
Si1 C2 1.885(11)
Si2 C12 1.872(13)
Si2 C13 1.883(12)
Si2 C14 1.900(12)
Si3 C36 1.833(13)
Si3 C34 1.865(15)
Si3 C27 1.869(11)
Si3 C35 1.874(17)
Si4 C37 1.872(12)
Si4 C38 1.889(12)
Si4 C39 1.891(12)
O1 C15 1.148(13)
O2 C40 1.140(12)
C1 C2 1.292(13)
C2 C3 1.493(14)
C3 C4 1.394(14)
C3 C8 1.413(13)
C4 C5 1.391(16)
C5 C6 1.350(17)
C6 C7 1.354(17)
C7 C8 1.380(15)
C16 C20 1.406(15)
C16 C17 1.416(15)
C16 C21 1.511(15)
C17 C18 1.388(16)
C17 C22 1.507(17)
C18 C19 1.435(15)
C18 C23 1.500(14)
C19 C20 1.420(14)
C19 C24 1.475(15)
C20 C25 1.492(15)
C26 C27 1.304(13)
C27 C28 1.513(13)
C28 C33 1.374(14)
C28 C29 1.389(14)
C29 C30 1.356(17)
C30 C31 1.382(19)
C31 C32 1.388(17)
C32 C33 1.395(15)
C41 C42 1.420(14)
C41 C45 1.429(15)
C41 C46 1.496(14)
C42 C43 1.419(15)
C42 C47 1.498(15)
C43 C44 1.401(15)
C43 C48 1.512(14)
C44 C45 1.400(14)
C44 C49 1.518(16)
C45 C50 1.494(14)
